data_4100758
loop_
_publ_author_name
'James P. Stambuli'
'Christopher D. Incarvito'
'Michael B\"uhl'
'John F. Hartwig'

_publ_section_title
;
Synthesis, Structure, Theoretical Studies, and Ligand Exchange Reactions of
Monomeric, T-Shaped Arylpalladium(II) Halide Complexes with an Additional,
Weak Agostic Interaction
;
_journal_name_full 'Journal of the American Chemical Society'
_journal_page_first 1184
_journal_page_last 1194
_journal_paper_doi 10.1021/ja037928m
_journal_volume 126
_journal_year 2004
_chemical_formula_sum 'C54 H52 Br Fe P Pd'
_chemical_formula_weight 974.09
_space_group_IT_number 14
_symmetry_cell_setting monoclinic
_symmetry_space_group_name_Hall '-P 2yn'
_symmetry_space_group_name_H-M 'P 1 21/n 1'
_cell_angle_alpha 90.00
_cell_angle_beta 116.14(3)
_cell_angle_gamma 90.00
_cell_formula_units_Z 4
_cell_length_a 15.380(3)
_cell_length_b 18.945(4)
_cell_length_c 17.221(3)
_cell_measurement_temperature 183(2)
_cell_volume 4504.4(16)
_diffrn_ambient_temperature 183(2)
_exptl_crystal_density_diffrn 1.436
_cod_depositor_comments
;
The following automatic conversions were performed:
'_symmetry_cell_setting' value 'Monoclinic' changed to 'monoclinic'
according to '/home/saulius/struct/CIF-dictionaries/cif_core.dic'
dictionary named 'cif_core.dic' version 2.4.1 from 2010-06-29.

Automatic conversion script
Id: cif_fix_enum 1527 2010-12-29 10:47:43Z saulius 
;
_cod_original_sg_symbol_H-M 'P 21/n'
_cod_database_code 4100758

loop_
_symmetry_equiv_pos_as_xyz
'x, y, z'
'-x+1/2, y+1/2, -z+1/2'
'-x, -y, -z'
'x-1/2, -y-1/2, z-1/2'

loop_
_atom_site_label
_atom_site_type_symbol
_atom_site_fract_x
_atom_site_fract_y
_atom_site_fract_z
_atom_site_U_iso_or_equiv
_atom_site_adp_type
_atom_site_occupancy
_atom_site_symmetry_multiplicity
_atom_site_calc_flag
_atom_site_refinement_flags
_atom_site_disorder_assembly
_atom_site_disorder_group
Pd1 Pd 0.19987(2) 0.580745(15) 0.760622(17) 0.03133(9) Uani 1 1 d . . .
Br1 Br 0.11169(3) 0.69036(2) 0.70701(3) 0.04129(12) Uani 1 1 d . . .
Fe1 Fe 0.43872(4) 0.43857(3) 0.71251(3) 0.02447(13) Uani 1 1 d . . .
P1 P 0.24653(7) 0.46711(5) 0.79109(6) 0.0286(2) Uani 1 1 d . . .
C1 C 0.3532(3) 0.43784(17) 0.7814(2) 0.0254(8) Uani 1 1 d . . .
C2 C 0.3780(3) 0.36758(18) 0.7672(2) 0.0288(8) Uani 1 1 d . . .
H2A H 0.3308 0.3294 0.7354 0.035 Uiso 1 1 calc R . .
C3 C 0.4801(3) 0.36123(19) 0.8055(2) 0.0304(8) Uani 1 1 d . . .
H3A H 0.5174 0.3176 0.8071 0.036 Uiso 1 1 calc R . .
C4 C 0.5204(3) 0.42766(18) 0.8433(2) 0.0293(8) Uani 1 1 d . . .
H4A H 0.5909 0.4387 0.8762 0.035 Uiso 1 1 calc R . .
C5 C 0.4431(3) 0.47489(19) 0.8267(2) 0.0287(8) Uani 1 1 d . . .
H5A H 0.4499 0.5254 0.8453 0.034 Uiso 1 1 calc R . .
C6 C 0.3940(2) 0.49925(18) 0.6011(2) 0.0261(8) Uani 1 1 d . . .
C7 C 0.3927(2) 0.42574(18) 0.5792(2) 0.0247(8) Uani 1 1 d . . .
C8 C 0.4888(3) 0.39810(18) 0.6287(2) 0.0277(8) Uani 1 1 d . . .
C9 C 0.5494(3) 0.45454(19) 0.6788(2) 0.0279(8) Uani 1 1 d . . .
C10 C 0.4911(3) 0.51729(18) 0.6628(2) 0.0263(8) Uani 1 1 d . . .
C11 C 0.3147(3) 0.55039(18) 0.5564(2) 0.0279(8) Uani 1 1 d . . .
C12 C 0.2826(3) 0.59789(19) 0.5998(2) 0.0347(9) Uani 1 1 d . . .
H12A H 0.3083 0.5954 0.6610 0.042 Uiso 1 1 calc R . .
C13 C 0.2136(3) 0.6490(2) 0.5552(3) 0.0428(10) Uani 1 1 d . . .
H13A H 0.1925 0.6809 0.5859 0.051 Uiso 1 1 calc R . .
C14 C 0.1764(3) 0.6531(2) 0.4674(3) 0.0415(10) Uani 1 1 d . . .
H14A H 0.1300 0.6885 0.4370 0.050 Uiso 1 1 calc R . .
C15 C 0.2059(3) 0.6058(2) 0.4225(2) 0.0381(10) Uani 1 1 d . . .
H15A H 0.1793 0.6085 0.3612 0.046 Uiso 1 1 calc R . .
C16 C 0.2740(3) 0.55481(19) 0.4667(2) 0.0307(8) Uani 1 1 d . . .
H16A H 0.2934 0.5222 0.4353 0.037 Uiso 1 1 calc R . .
C17 C 0.3111(3) 0.38931(18) 0.5072(2) 0.0277(8) Uani 1 1 d . . .
C18 C 0.3286(3) 0.35267(19) 0.4456(2) 0.0330(9) Uani 1 1 d . . .
H18A H 0.3932 0.3463 0.4535 0.040 Uiso 1 1 calc R . .
C19 C 0.2515(3) 0.3252(2) 0.3720(2) 0.0438(11) Uani 1 1 d . . .
H19A H 0.2641 0.3005 0.3300 0.053 Uiso 1 1 calc R . .
C20 C 0.1583(3) 0.3337(2) 0.3604(2) 0.0437(11) Uani 1 1 d . . .
H20A H 0.1060 0.3153 0.3102 0.052 Uiso 1 1 calc R . .
C21 C 0.1407(3) 0.3693(2) 0.4223(2) 0.0419(10) Uani 1 1 d . . .
H21A H 0.0761 0.3749 0.4150 0.050 Uiso 1 1 calc R . .
C22 C 0.2165(3) 0.3967(2) 0.4945(2) 0.0352(9) Uani 1 1 d . . .
H22A H 0.2035 0.4211 0.5364 0.042 Uiso 1 1 calc R . .
C23 C 0.5191(3) 0.32485(18) 0.6205(2) 0.0272(8) Uani 1 1 d . . .
C24 C 0.5949(3) 0.3149(2) 0.5993(2) 0.0365(9) Uani 1 1 d . . .
H24A H 0.6291 0.3547 0.5935 0.044 Uiso 1 1 calc R . .
C25 C 0.6219(3) 0.2476(2) 0.5861(3) 0.0485(11) Uani 1 1 d . . .
H25A H 0.6737 0.2415 0.5707 0.058 Uiso 1 1 calc R . .
C26 C 0.5732(3) 0.1899(2) 0.5954(3) 0.0530(12) Uani 1 1 d . . .
H26A H 0.5919 0.1438 0.5872 0.064 Uiso 1 1 calc R . .
C27 C 0.4973(3) 0.1985(2) 0.6165(3) 0.0460(11) Uani 1 1 d . . .
H27A H 0.4639 0.1584 0.6228 0.055 Uiso 1 1 calc R . .
C28 C 0.4697(3) 0.26561(19) 0.6286(2) 0.0339(9) Uani 1 1 d . . .
H28A H 0.4168 0.2714 0.6425 0.041 Uiso 1 1 calc R . .
C29 C 0.6566(3) 0.4503(2) 0.7341(2) 0.0304(8) Uani 1 1 d . . .
C30 C 0.7170(3) 0.5023(2) 0.7288(2) 0.0358(9) Uani 1 1 d . . .
H30A H 0.6895 0.5415 0.6916 0.043 Uiso 1 1 calc R . .
C31 C 0.8163(3) 0.4984(3) 0.7765(3) 0.0489(11) Uani 1 1 d . . .
H31A H 0.8562 0.5348 0.7717 0.059 Uiso 1 1 calc R . .
C32 C 0.8578(3) 0.4424(3) 0.8308(3) 0.0564(13) Uani 1 1 d . . .
H32A H 0.9260 0.4398 0.8639 0.068 Uiso 1 1 calc R . .
C33 C 0.7982(3) 0.3890(2) 0.8368(3) 0.0507(11) Uani 1 1 d . . .
H33A H 0.8262 0.3500 0.8743 0.061 Uiso 1 1 calc R . .
C34 C 0.6989(3) 0.3926(2) 0.7886(2) 0.0374(9) Uani 1 1 d . . .
H34A H 0.6591 0.3558 0.7925 0.045 Uiso 1 1 calc R . .
C35 C 0.5245(3) 0.58987(18) 0.6970(2) 0.0288(8) Uani 1 1 d . . .
C36 C 0.5845(3) 0.6017(2) 0.7848(2) 0.0357(9) Uani 1 1 d . . .
H36A H 0.6027 0.5633 0.8242 0.043 Uiso 1 1 calc R . .
C37 C 0.6175(3) 0.6686(2) 0.8144(3) 0.0438(10) Uani 1 1 d . . .
H37A H 0.6584 0.6758 0.8742 0.053 Uiso 1 1 calc R . .
C38 C 0.5917(3) 0.7257(2) 0.7579(3) 0.0492(11) Uani 1 1 d . . .
H38A H 0.6151 0.7717 0.7784 0.059 Uiso 1 1 calc R . .
C39 C 0.5319(3) 0.7145(2) 0.6720(3) 0.0459(11) Uani 1 1 d . . .
H39A H 0.5128 0.7533 0.6331 0.055 Uiso 1 1 calc R . .
C40 C 0.4990(3) 0.64733(19) 0.6413(2) 0.0342(9) Uani 1 1 d . . .
H40A H 0.4585 0.6405 0.5814 0.041 Uiso 1 1 calc R . .
C41 C 0.2681(3) 0.4290(2) 0.8996(2) 0.0363(9) Uani 1 1 d . . .
C42 C 0.3706(3) 0.4504(2) 0.9656(2) 0.0431(10) Uani 1 1 d . . .
H42A H 0.3836 0.4313 1.0226 0.065 Uiso 1 1 calc R . .
H42B H 0.3755 0.5020 0.9689 0.065 Uiso 1 1 calc R . .
H42C H 0.4181 0.4315 0.9474 0.065 Uiso 1 1 calc R . .
C43 C 0.2611(3) 0.3478(2) 0.8972(3) 0.0485(11) Uani 1 1 d . . .
H43A H 0.2727 0.3302 0.9545 0.073 Uiso 1 1 calc R . .
H43B H 0.3099 0.3281 0.8811 0.073 Uiso 1 1 calc R . .
H43C H 0.1964 0.3334 0.8546 0.073 Uiso 1 1 calc R . .
C44 C 0.1958(3) 0.4605(2) 0.9302(3) 0.0487(11) Uani 1 1 d . . .
H44A H 0.2080 0.4403 0.9865 0.073 Uiso 1 1 calc R . .
H44B H 0.1295 0.4494 0.8880 0.073 Uiso 1 1 calc R . .
H44C H 0.2041 0.5118 0.9357 0.073 Uiso 1 1 calc R . .
C45 C 0.1337(3) 0.4303(2) 0.7014(2) 0.0361(9) Uani 1 1 d . . .
C46 C 0.1074(3) 0.4848(2) 0.6272(2) 0.0438(10) Uani 1 1 d . . .
H46A H 0.0487 0.4694 0.5769 0.066 Uiso 1 1 calc R . .
H46B H 0.1610 0.4885 0.6111 0.066 Uiso 1 1 calc R . .
H46C H 0.0960 0.5310 0.6466 0.066 Uiso 1 1 calc R . .
C47 C 0.0495(3) 0.4308(3) 0.7268(3) 0.0606(14) Uani 1 1 d . . .
H47A H -0.0086 0.4111 0.6795 0.091 Uiso 1 1 calc R . .
H47B H 0.0366 0.4794 0.7382 0.091 Uiso 1 1 calc R . .
H47C H 0.0670 0.4022 0.7790 0.091 Uiso 1 1 calc R . .
C48 C 0.1406(3) 0.3564(2) 0.6674(3) 0.0458(11) Uani 1 1 d . . .
H48A H 0.0775 0.3431 0.6211 0.069 Uiso 1 1 calc R . .
H48B H 0.1597 0.3221 0.7147 0.069 Uiso 1 1 calc R . .
H48C H 0.1891 0.3569 0.6449 0.069 Uiso 1 1 calc R . .
C49 C 0.3003(3) 0.62837(18) 0.8622(2) 0.0317(9) Uani 1 1 d . . .
C50 C 0.2802(3) 0.6496(2) 0.9299(2) 0.0426(10) Uani 1 1 d . . .
H50A H 0.2220 0.6351 0.9316 0.051 Uiso 1 1 calc R . .
C51 C 0.3451(4) 0.6919(2) 0.9945(3) 0.0485(11) Uani 1 1 d . . .
H51A H 0.3308 0.7071 1.0402 0.058 Uiso 1 1 calc R . .
C52 C 0.4304(4) 0.7124(2) 0.9935(3) 0.0521(13) Uani 1 1 d . . .
H52A H 0.4753 0.7407 1.0391 0.063 Uiso 1 1 calc R . .
C53 C 0.4507(3) 0.6919(2) 0.9262(3) 0.0455(11) Uani 1 1 d . . .
H53A H 0.5093 0.7065 0.9252 0.055 Uiso 1 1 calc R . .
C54 C 0.3852(3) 0.64981(19) 0.8598(2) 0.0377(9) Uani 1 1 d . . .
H54A H 0.3987 0.6359 0.8132 0.045 Uiso 1 1 calc R . .

loop_
_atom_site_aniso_label
_atom_site_aniso_U_11
_atom_site_aniso_U_22
_atom_site_aniso_U_33
_atom_site_aniso_U_23
_atom_site_aniso_U_13
_atom_site_aniso_U_12
Pd1 0.02943(17) 0.02756(16) 0.03281(16) -0.00332(12) 0.00989(13) 0.00307(13)
Br1 0.0396(2) 0.0315(2) 0.0447(2) -0.00159(17) 0.01124(19) 0.00937(18)
Fe1 0.0257(3) 0.0232(3) 0.0239(2) 0.0010(2) 0.0104(2) -0.0007(2)
P1 0.0295(5) 0.0258(5) 0.0302(5) -0.0026(4) 0.0130(4) 0.0001(4)
C1 0.0273(19) 0.0251(19) 0.0241(17) 0.0035(14) 0.0116(15) 0.0007(16)
C2 0.037(2) 0.0223(19) 0.0317(18) 0.0033(15) 0.0191(17) 0.0018(17)
C3 0.034(2) 0.028(2) 0.0302(19) 0.0049(16) 0.0150(17) 0.0040(17)
C4 0.032(2) 0.031(2) 0.0215(17) 0.0051(15) 0.0078(16) 0.0026(17)
C5 0.035(2) 0.029(2) 0.0257(18) -0.0007(15) 0.0158(17) 0.0001(17)
C6 0.029(2) 0.0265(19) 0.0244(18) 0.0024(15) 0.0138(16) -0.0028(16)
C7 0.0271(19) 0.0265(19) 0.0193(16) -0.0002(14) 0.0091(15) -0.0032(15)
C8 0.031(2) 0.029(2) 0.0244(18) 0.0008(15) 0.0133(16) -0.0030(16)
C9 0.027(2) 0.031(2) 0.0286(18) 0.0030(15) 0.0150(16) -0.0022(17)
C10 0.031(2) 0.0265(19) 0.0204(17) 0.0010(14) 0.0105(15) -0.0050(16)
C11 0.032(2) 0.0243(18) 0.0280(18) 0.0004(15) 0.0141(16) -0.0048(16)
C12 0.047(2) 0.029(2) 0.031(2) 0.0016(16) 0.0199(19) -0.0004(18)
C13 0.049(3) 0.031(2) 0.055(3) 0.0027(19) 0.029(2) 0.007(2)
C14 0.033(2) 0.038(2) 0.053(3) 0.013(2) 0.018(2) 0.0086(19)
C15 0.031(2) 0.043(2) 0.037(2) 0.0124(18) 0.0121(18) 0.0009(19)
C16 0.031(2) 0.029(2) 0.032(2) 0.0035(16) 0.0142(17) 0.0029(17)
C17 0.034(2) 0.0222(18) 0.0256(18) 0.0025(15) 0.0124(16) -0.0047(16)
C18 0.031(2) 0.035(2) 0.032(2) -0.0020(16) 0.0130(17) 0.0008(17)
C19 0.061(3) 0.041(2) 0.032(2) -0.0099(18) 0.022(2) -0.008(2)
C20 0.044(3) 0.039(2) 0.035(2) -0.0015(18) 0.005(2) -0.013(2)
C21 0.032(2) 0.040(2) 0.046(2) -0.0010(19) 0.0097(19) -0.0037(19)
C22 0.033(2) 0.037(2) 0.035(2) -0.0064(17) 0.0148(18) -0.0035(18)
C23 0.027(2) 0.0282(19) 0.0241(18) 0.0008(15) 0.0093(15) 0.0038(16)
C24 0.033(2) 0.035(2) 0.044(2) -0.0024(18) 0.0183(19) -0.0019(18)
C25 0.046(3) 0.048(3) 0.063(3) 0.001(2) 0.035(2) 0.012(2)
C26 0.064(3) 0.037(3) 0.060(3) 0.002(2) 0.029(3) 0.019(2)
C27 0.054(3) 0.030(2) 0.056(3) 0.0019(19) 0.026(2) -0.005(2)
C28 0.034(2) 0.032(2) 0.042(2) 0.0015(17) 0.0215(18) 0.0015(18)
C29 0.027(2) 0.036(2) 0.0277(18) -0.0063(16) 0.0113(16) -0.0047(18)
C30 0.032(2) 0.040(2) 0.036(2) -0.0033(18) 0.0156(18) -0.0036(19)
C31 0.029(2) 0.066(3) 0.053(3) -0.011(2) 0.019(2) -0.013(2)
C32 0.024(2) 0.081(4) 0.054(3) -0.008(3) 0.007(2) -0.001(2)
C33 0.040(3) 0.057(3) 0.047(3) 0.007(2) 0.011(2) 0.008(2)
C34 0.025(2) 0.044(2) 0.039(2) 0.0010(18) 0.0114(18) -0.0033(18)
C35 0.033(2) 0.0238(19) 0.0340(19) -0.0031(15) 0.0184(17) -0.0052(16)
C36 0.039(2) 0.036(2) 0.033(2) -0.0030(17) 0.0161(18) -0.0088(18)
C37 0.051(3) 0.048(3) 0.036(2) -0.012(2) 0.022(2) -0.017(2)
C38 0.061(3) 0.034(2) 0.058(3) -0.017(2) 0.032(2) -0.019(2)
C39 0.054(3) 0.034(2) 0.051(3) 0.001(2) 0.025(2) -0.009(2)
C40 0.036(2) 0.031(2) 0.036(2) 0.0002(17) 0.0155(18) -0.0046(18)
C41 0.043(2) 0.036(2) 0.033(2) 0.0036(17) 0.0199(19) 0.0014(19)
C42 0.055(3) 0.047(2) 0.028(2) 0.0063(18) 0.019(2) 0.002(2)
C43 0.064(3) 0.038(2) 0.051(3) 0.010(2) 0.033(2) 0.001(2)
C44 0.052(3) 0.056(3) 0.050(3) -0.005(2) 0.034(2) -0.002(2)
C45 0.025(2) 0.039(2) 0.040(2) -0.0063(17) 0.0101(17) -0.0061(17)
C46 0.041(2) 0.039(2) 0.039(2) -0.0051(18) 0.0058(19) 0.004(2)
C47 0.034(3) 0.089(4) 0.060(3) -0.020(3) 0.021(2) -0.012(2)
C48 0.050(3) 0.038(2) 0.042(2) -0.0061(19) 0.014(2) -0.010(2)
C49 0.031(2) 0.027(2) 0.0313(19) -0.0029(16) 0.0089(17) 0.0001(17)
C50 0.047(3) 0.038(2) 0.041(2) -0.0053(18) 0.018(2) 0.000(2)
C51 0.066(3) 0.039(2) 0.039(2) -0.0030(19) 0.021(2) 0.004(2)
C52 0.064(3) 0.029(2) 0.036(2) -0.0047(18) -0.002(2) 0.006(2)
C53 0.036(2) 0.030(2) 0.051(3) 0.0033(19) 0.002(2) 0.0018(19)
C54 0.036(2) 0.029(2) 0.043(2) -0.0035(17) 0.0131(19) 0.0024(18)

loop_
_geom_bond_atom_site_label_1
_geom_bond_atom_site_label_2
_geom_bond_distance
_geom_bond_site_symmetry_2
_geom_bond_publ_flag
Pd1 C49 1.969(3) . ?
Pd1 H46C 2.1282 . ?
Pd1 P1 2.2567(10) . ?
Pd1 Br1 2.4292(6) . ?
Fe1 C9 2.049(4) . ?
Fe1 C4 2.049(3) . ?
Fe1 C10 2.053(3) . ?
Fe1 C3 2.054(3) . ?
Fe1 C8 2.060(3) . ?
Fe1 C5 2.056(3) . ?
Fe1 C6 2.077(3) . ?
Fe1 C2 2.084(3) . ?
Fe1 C7 2.098(3) . ?
Fe1 C1 2.125(3) . ?
P1 C1 1.807(4) . ?
P1 C45 1.877(4) . ?
P1 C41 1.891(4) . ?
C1 C2 1.435(5) . ?
C1 C5 1.436(5) . ?
C2 C3 1.415(5) . ?
C3 C4 1.427(5) . ?
C4 C5 1.413(5) . ?
C6 C10 1.442(5) . ?
C6 C7 1.441(5) . ?
C6 C11 1.481(5) . ?
C7 C8 1.441(5) . ?
C7 C17 1.488(5) . ?
C8 C9 1.431(5) . ?
C8 C23 1.490(5) . ?
C9 C10 1.440(5) . ?
C9 C29 1.499(5) . ?
C10 C35 1.494(5) . ?
C11 C16 1.390(5) . ?
C11 C12 1.392(5) . ?
C12 C13 1.390(5) . ?
C13 C14 1.362(5) . ?
C14 C15 1.385(6) . ?
C15 C16 1.381(5) . ?
C17 C22 1.379(5) . ?
C17 C18 1.390(5) . ?
C18 C19 1.399(5) . ?
C19 C20 1.367(6) . ?
C20 C21 1.386(6) . ?
C21 C22 1.377(5) . ?
C23 C24 1.379(5) . ?
C23 C28 1.396(5) . ?
C24 C25 1.391(5) . ?
C25 C26 1.374(6) . ?
C26 C27 1.376(6) . ?
C27 C28 1.385(5) . ?
C29 C30 1.383(5) . ?
C29 C34 1.401(5) . ?
C30 C31 1.382(5) . ?
C31 C32 1.373(6) . ?
C32 C33 1.399(6) . ?
C33 C34 1.381(5) . ?
C35 C40 1.388(5) . ?
C35 C36 1.399(5) . ?
C36 C37 1.376(5) . ?
C37 C38 1.391(6) . ?
C38 C39 1.370(6) . ?
C39 C40 1.385(5) . ?
C41 C42 1.537(6) . ?
C41 C43 1.542(5) . ?
C41 C44 1.545(5) . ?
C45 C48 1.540(5) . ?
C45 C47 1.539(6) . ?
C45 C46 1.551(5) . ?
C49 C50 1.392(5) . ?
C49 C54 1.385(5) . ?
C50 C51 1.377(6) . ?
C51 C52 1.375(6) . ?
C52 C53 1.383(6) . ?
C53 C54 1.395(5) . ?
